data_4106907
loop_
_publ_author_name
'Titel Jurca'
'Ahmed Farghal'
'Po-Heng Lin'
'Ilia Korobkov'
'Muralee Murugesu'
'Darrin S. Richeson'

_publ_section_title
;
 Single-Molecule Magnet Behavior with a Single Metal Center Enhanced
 through Peripheral Ligand Modifications
;
_journal_name_full 'Journal of the American Chemical Society'
_journal_page_first 15814
_journal_page_last 15817
_journal_paper_doi 10.1021/ja204562m
_journal_volume 133
_journal_year 2011
_chemical_formula_sum 'C47 H51 Co N5 O0.5 S2'
_chemical_formula_weight 816.98
_chemical_name_systematic
; 
 ? 
;
_space_group_IT_number 36
_symmetry_cell_setting orthorhombic
_symmetry_space_group_name_Hall 'C 2c -2'
_symmetry_space_group_name_H-M 'C m c 21'
_atom_sites_solution_hydrogens geom
_atom_sites_solution_primary direct
_atom_sites_solution_secondary difmap
_audit_creation_method SHELXL-97
_cell_angle_alpha 90.00
_cell_angle_beta 90.00
_cell_angle_gamma 90.00
_cell_formula_units_Z 4
_cell_length_a 16.2916(5)
_cell_length_b 18.6440(6)
_cell_length_c 15.7275(5)
_cell_measurement_reflns_used 9885
_cell_measurement_temperature 296(2)
_cell_measurement_theta_max 24.34
_cell_measurement_theta_min 2.54
_cell_volume 4777.1(3)
_computing_cell_refinement 'APEX II, Bruker (2009)'
_computing_data_collection 'APEX II, Bruker (2009)'
_computing_data_reduction 'XPREP, Bruker (2009)'
_computing_molecular_graphics 'SHELXTL, Bruker (2004)'
_computing_publication_material 'SHELXTL, Bruker (2004)'
_computing_structure_refinement 'SHELXL-97 (Sheldrick, 2008)'
_computing_structure_solution 'SHELXS-97 (Sheldrick, 2008)'
_diffrn_ambient_temperature 296(2)
_diffrn_measured_fraction_theta_full 0.991
_diffrn_measured_fraction_theta_max 0.991
_diffrn_measurement_device_type 'Bruker APEX-II CCD'
_diffrn_measurement_method '\f and \w scans'
_diffrn_radiation_monochromator graphite
_diffrn_radiation_source 'fine-focus sealed tube'
_diffrn_radiation_type MoK\a
_diffrn_radiation_wavelength 0.71073
_diffrn_reflns_av_R_equivalents 0.1278
_diffrn_reflns_av_sigmaI/netI 0.1191
_diffrn_reflns_limit_h_max 21
_diffrn_reflns_limit_h_min -19
_diffrn_reflns_limit_k_max 24
_diffrn_reflns_limit_k_min -24
_diffrn_reflns_limit_l_max 20
_diffrn_reflns_limit_l_min -20
_diffrn_reflns_number 66076
_diffrn_reflns_theta_full 28.30
_diffrn_reflns_theta_max 28.30
_diffrn_reflns_theta_min 2.11
_exptl_absorpt_coefficient_mu 0.482
_exptl_absorpt_correction_T_max 0.9857
_exptl_absorpt_correction_T_min 0.9225
_exptl_absorpt_correction_type multi-scan
_exptl_absorpt_process_details 'SADABS, Bruker (2003)'
_exptl_crystal_colour black
_exptl_crystal_density_diffrn 1.136
_exptl_crystal_description needle
_exptl_crystal_F_000 1724
_exptl_crystal_size_max 0.17
_exptl_crystal_size_mid 0.05
_exptl_crystal_size_min 0.03
_refine_diff_density_max 0.453
_refine_diff_density_min -0.345
_refine_diff_density_rms 0.055
_refine_ls_abs_structure_details 'Flack H D (1983), Acta Cryst. A39, 876-881'
_refine_ls_abs_structure_Flack 0.02(2)
_refine_ls_extinction_method none
_refine_ls_goodness_of_fit_ref 1.002
_refine_ls_hydrogen_treatment constr
_refine_ls_matrix_type full
_refine_ls_number_parameters 283
_refine_ls_number_reflns 6018
_refine_ls_number_restraints 1
_refine_ls_restrained_S_all 1.002
_refine_ls_R_factor_all 0.1705
_refine_ls_R_factor_gt 0.0693
_refine_ls_shift/su_max 0.001
_refine_ls_shift/su_mean 0.000
_refine_ls_structure_factor_coef Fsqd
_refine_ls_weighting_details 'calc w=1/[\s^2^(Fo^2^)+(0.0579P)^2^]'
_refine_ls_weighting_scheme calc
_refine_ls_wR_factor_gt 0.1064
_refine_ls_wR_factor_ref 0.1323
_reflns_number_gt 3165
_reflns_number_total 6018
_reflns_threshold_expression >2sigma(I)
_cod_data_source_file ja204562m_si_002.cif
_cod_data_source_block dr011
_cod_original_formula_sum 'C47 H51 Co N5 O0.50 S2'
_cod_database_code 4106907

loop_
_symmetry_equiv_pos_as_xyz
'x, y, z'
'-x, -y, z+1/2'
'x, -y, z+1/2'
'-x, y, z'
'x+1/2, y+1/2, z'
'-x+1/2, -y+1/2, z+1/2'
'x+1/2, -y+1/2, z+1/2'
'-x+1/2, y+1/2, z'

loop_
_atom_site_label
_atom_site_type_symbol
_atom_site_fract_x
_atom_site_fract_y
_atom_site_fract_z
_atom_site_U_iso_or_equiv
_atom_site_adp_type
_atom_site_occupancy
_atom_site_symmetry_multiplicity
_atom_site_calc_flag
_atom_site_refinement_flags
Co1 Co 1.0000 0.90240(3) 0.09397(4) 0.0435(2) Uani 1 2 d S
S1 S 1.0000 0.71384(10) 0.28917(13) 0.1000(7) Uani 1 2 d S
S2 S 1.0000 0.88458(16) -0.20675(12) 0.1292(10) Uani 1 2 d S
N1 N 0.86931(18) 0.93264(15) 0.11279(17) 0.0418(8) Uani 1 1 d .
N2 N 1.0000 1.01192(18) 0.0992(3) 0.0375(9) Uani 1 2 d S
N3 N 1.0000 0.8148(3) 0.1615(3) 0.0629(14) Uani 1 2 d S
N4 N 1.0000 0.8979(3) -0.0311(3) 0.0601(14) Uani 1 2 d S
C1 C 0.8551(2) 0.99994(18) 0.1056(2) 0.0398(8) Uani 1 1 d .
C2 C 0.7746(2) 1.0357(2) 0.1148(2) 0.0467(10) Uani 1 1 d .
C3 C 0.7646(3) 1.0932(2) 0.1698(3) 0.0592(11) Uani 1 1 d .
H3A H 0.8088 1.1093 0.2019 0.071 Uiso 1 1 calc R
C4 C 0.6895(3) 1.1264(3) 0.1771(3) 0.0760(14) Uani 1 1 d .
H4A H 0.6828 1.1646 0.2145 0.091 Uiso 1 1 calc R
C5 C 0.6252(3) 1.1030(3) 0.1294(4) 0.0867(17) Uani 1 1 d .
H5A H 0.5747 1.1258 0.1344 0.104 Uiso 1 1 calc R
C6 C 0.6332(3) 1.0475(3) 0.0749(4) 0.0822(16) Uani 1 1 d .
H6A H 0.5887 1.0326 0.0425 0.099 Uiso 1 1 calc R
C7 C 0.7078(3) 1.0130(2) 0.0676(3) 0.0602(12) Uani 1 1 d .
H7A H 0.7133 0.9743 0.0308 0.072 Uiso 1 1 calc R
C8 C 0.9287(2) 1.04574(16) 0.0885(3) 0.0387(8) Uani 1 1 d .
C9 C 0.9274(2) 1.1171(2) 0.0658(2) 0.0486(11) Uani 1 1 d .
H9A H 0.8777 1.1411 0.0592 0.058 Uiso 1 1 calc R
C10 C 1.0000 1.1522(3) 0.0529(4) 0.0574(17) Uani 1 2 d S
H10A H 1.0000 1.1998 0.0355 0.069 Uiso 1 2 calc SR
C11 C 0.8056(3) 0.8839(2) 0.1406(2) 0.0472(10) Uani 1 1 d .
C12 C 0.7725(3) 0.83577(19) 0.0829(3) 0.0618(12) Uani 1 1 d .
C13 C 0.7127(4) 0.7890(2) 0.1127(4) 0.0944(19) Uani 1 1 d .
H13A H 0.6873 0.7575 0.0752 0.113 Uiso 1 1 calc R
C14 C 0.6903(4) 0.7889(3) 0.1977(5) 0.105(2) Uani 1 1 d .
H14A H 0.6502 0.7573 0.2169 0.126 Uiso 1 1 calc R
C15 C 0.7268(4) 0.8345(3) 0.2527(4) 0.0825(18) Uani 1 1 d .
H15A H 0.7124 0.8327 0.3098 0.099 Uiso 1 1 calc R
C16 C 0.7844(3) 0.8833(2) 0.2270(3) 0.0535(12) Uani 1 1 d .
C17 C 0.8000(3) 0.8319(2) -0.0104(3) 0.0727(14) Uani 1 1 d .
H17A H 0.8338 0.8743 -0.0221 0.087 Uiso 1 1 calc R
C18 C 0.7266(4) 0.8328(3) -0.0731(4) 0.112(2) Uani 1 1 d .
H18A H 0.7467 0.8307 -0.1304 0.169 Uiso 1 1 calc R
H18B H 0.6956 0.8761 -0.0652 0.169 Uiso 1 1 calc R
H18C H 0.6920 0.7921 -0.0624 0.169 Uiso 1 1 calc R
C19 C 0.8537(3) 0.7657(3) -0.0236(3) 0.0915(17) Uani 1 1 d .
H19A H 0.8995 0.7673 0.0148 0.137 Uiso 1 1 calc R
H19B H 0.8735 0.7648 -0.0811 0.137 Uiso 1 1 calc R
H19C H 0.8220 0.7232 -0.0129 0.137 Uiso 1 1 calc R
C20 C 0.8238(3) 0.9322(2) 0.2913(3) 0.0709(13) Uani 1 1 d .
H20A H 0.8564 0.9678 0.2603 0.085 Uiso 1 1 calc R
C21 C 0.7616(4) 0.9724(3) 0.3456(4) 0.135(3) Uani 1 1 d .
H21A H 0.7249 0.9988 0.3094 0.202 Uiso 1 1 calc R
H21B H 0.7898 1.0051 0.3827 0.202 Uiso 1 1 calc R
H21C H 0.7307 0.9388 0.3790 0.202 Uiso 1 1 calc R
C22 C 0.8802(6) 0.8923(4) 0.3488(4) 0.153(3) Uani 1 1 d .
H22A H 0.9204 0.8672 0.3156 0.229 Uiso 1 1 calc R
H22B H 0.8493 0.8585 0.3820 0.229 Uiso 1 1 calc R
H22C H 0.9074 0.9255 0.3861 0.229 Uiso 1 1 calc R
C23 C 1.0000 0.7730(3) 0.2149(4) 0.0597(17) Uani 1 2 d S
C24 C 1.0000 0.8933(3) -0.1030(4) 0.0609(17) Uani 1 2 d S
O1 O 0.0000 0.4655(7) 0.4043(7) 0.099(3) Uani 0.50 2 d SP
C25 C 0.0000 0.5081(12) 0.333(2) 0.130(7) Uani 0.50 2 d SP
H25A H 0.0486 0.5381 0.3300 0.156 Uiso 0.25 1 calc PR
H25B H -0.0486 0.5381 0.3300 0.156 Uiso 0.25 1 calc PR
C26 C 0.0000 0.453(2) 0.2647(13) 0.181(15) Uani 0.50 2 d SP
H26A H 0.0483 0.4582 0.2292 0.217 Uiso 0.25 1 calc PR
H26B H -0.0483 0.4582 0.2292 0.217 Uiso 0.25 1 calc PR
C27 C 0.0000 0.3825(17) 0.304(2) 0.158(13) Uani 0.50 2 d SP
H27A H -0.0486 0.3552 0.2894 0.189 Uiso 0.25 1 calc PR
H27B H 0.0486 0.3552 0.2894 0.189 Uiso 0.25 1 calc PR
C28 C 0.0000 0.3992(12) 0.3796(15) 0.119(7) Uani 0.50 2 d SP
H28A H 0.0477 0.3767 0.4050 0.142 Uiso 0.25 1 calc PR
H28B H -0.0477 0.3767 0.4050 0.142 Uiso 0.25 1 calc PR

loop_
_atom_site_aniso_label
_atom_site_aniso_U_11
_atom_site_aniso_U_22
_atom_site_aniso_U_33
_atom_site_aniso_U_23
_atom_site_aniso_U_13
_atom_site_aniso_U_12
Co1 0.0609(5) 0.0342(3) 0.0353(4) -0.0020(4) 0.000 0.000
S1 0.158(2) 0.0662(12) 0.0755(14) 0.0301(10) 0.000 0.000
S2 0.152(2) 0.200(3) 0.0357(11) 0.0035(15) 0.000 0.000
N1 0.0478(18) 0.0419(16) 0.036(2) -0.0009(13) 0.0000(15) -0.0025(14)
N2 0.044(2) 0.0332(19) 0.035(2) -0.002(2) 0.000 0.000
N3 0.072(4) 0.062(3) 0.055(3) 0.012(3) 0.000 0.000
N4 0.070(3) 0.066(3) 0.044(3) -0.003(3) 0.000 0.000
C1 0.050(2) 0.0379(18) 0.031(2) -0.0033(18) -0.0027(19) 0.0041(17)
C2 0.053(3) 0.043(2) 0.045(3) 0.0077(18) 0.001(2) -0.005(2)
C3 0.047(3) 0.062(3) 0.069(3) -0.006(2) 0.002(2) 0.006(2)
C4 0.062(4) 0.081(3) 0.085(4) -0.011(3) 0.010(3) 0.010(3)
C5 0.054(3) 0.092(4) 0.113(5) 0.007(3) 0.002(3) 0.022(3)
C6 0.051(3) 0.094(4) 0.102(5) 0.004(3) -0.017(3) -0.001(3)
C7 0.061(3) 0.057(3) 0.063(3) 0.001(2) -0.010(2) -0.005(2)
C8 0.053(2) 0.0350(16) 0.0278(18) -0.005(2) -0.002(2) 0.0000(16)
C9 0.053(2) 0.042(2) 0.051(3) 0.0002(16) -0.0030(18) 0.0074(19)
C10 0.063(4) 0.036(3) 0.073(4) 0.010(3) 0.000 0.000
C11 0.051(3) 0.040(2) 0.050(2) 0.0062(18) 0.0050(19) -0.003(2)
C12 0.077(3) 0.042(2) 0.066(3) 0.003(2) -0.002(3) -0.015(2)
C13 0.105(4) 0.059(3) 0.119(6) -0.007(3) 0.017(4) -0.036(3)
C14 0.104(5) 0.071(4) 0.139(6) 0.020(4) 0.050(4) -0.027(3)
C15 0.103(5) 0.063(4) 0.081(4) 0.015(3) 0.037(4) -0.007(4)
C16 0.061(3) 0.050(2) 0.050(3) 0.011(2) 0.014(2) 0.011(2)
C17 0.100(4) 0.057(3) 0.061(3) -0.010(2) -0.007(3) -0.025(3)
C18 0.147(6) 0.100(5) 0.091(5) -0.006(4) -0.039(4) -0.025(5)
C19 0.127(5) 0.067(3) 0.080(4) -0.024(3) 0.014(3) -0.016(3)
C20 0.090(4) 0.080(3) 0.042(2) 0.005(3) 0.012(3) 0.006(3)
C21 0.167(6) 0.115(6) 0.122(5) -0.045(5) 0.069(5) -0.004(4)
C22 0.214(8) 0.163(7) 0.081(5) -0.038(4) -0.064(5) 0.058(6)
C23 0.069(5) 0.048(4) 0.062(4) 0.002(3) 0.000 0.000
C24 0.068(5) 0.073(4) 0.042(4) 0.000(3) 0.000 0.000
O1 0.139(10) 0.091(9) 0.068(7) 0.014(7) 0.000 0.000
C25 0.132(15) 0.077(14) 0.18(3) 0.056(16) 0.000 0.000
C26 0.18(2) 0.32(5) 0.049(12) 0.06(2) 0.000 0.000
C27 0.065(12) 0.22(3) 0.19(3) -0.12(3) 0.000 0.000
C28 0.154(19) 0.087(14) 0.115(18) 0.054(14) 0.000 0.000

loop_
_atom_type_symbol
_atom_type_description
_atom_type_scat_dispersion_real
_atom_type_scat_dispersion_imag
_atom_type_scat_source
C C 0.0033 0.0016 'International Tables Vol C Tables 4.2.6.8 and 6.1.1.4'
H H 0.0000 0.0000 'International Tables Vol C Tables 4.2.6.8 and 6.1.1.4'
N N 0.0061 0.0033 'International Tables Vol C Tables 4.2.6.8 and 6.1.1.4'
O O 0.0106 0.0060 'International Tables Vol C Tables 4.2.6.8 and 6.1.1.4'
S S 0.1246 0.1234 'International Tables Vol C Tables 4.2.6.8 and 6.1.1.4'
Co Co 0.3494 0.9721 'International Tables Vol C Tables 4.2.6.8 and 6.1.1.4'

loop_
_geom_angle_atom_site_label_1
_geom_angle_atom_site_label_2
_geom_angle_atom_site_label_3
_geom_angle
_geom_angle_site_symmetry_1
_geom_angle_site_symmetry_3
N3 Co1 N4 120.6(2) . .
N3 Co1 N2 144.6(2) . .
N4 Co1 N2 94.8(2) . .
N3 Co1 N1 98.05(8) . .
N4 Co1 N1 98.28(8) . .
N2 Co1 N1 74.99(8) . .
N3 Co1 N1 98.05(8) . 4_755
N4 Co1 N1 98.28(8) . 4_755
N2 Co1 N1 74.99(8) . 4_755
N1 Co1 N1 146.69(15) . 4_755
C1 N1 C11 120.8(3) . .
C1 N1 Co1 114.2(2) . .
C11 N1 Co1 124.6(2) . .
C8 N2 C8 121.3(4) 4_755 .
C8 N2 Co1 117.89(19) 4_755 .
C8 N2 Co1 117.89(19) . .
C23 N3 Co1 165.9(5) . .
C24 N4 Co1 178.2(5) . .
N1 C1 C2 126.4(3) . .
N1 C1 C8 115.5(3) . .
C2 C1 C8 118.1(3) . .
C7 C2 C3 118.6(4) . .
C7 C2 C1 120.5(4) . .
C3 C2 C1 120.9(4) . .
C4 C3 C2 120.3(4) . .
C5 C4 C3 119.6(5) . .
C6 C5 C4 121.4(5) . .
C5 C6 C7 119.7(5) . .
C2 C7 C6 120.4(4) . .
N2 C8 C9 120.2(3) . .
N2 C8 C1 113.9(3) . .
C9 C8 C1 125.8(3) . .
C10 C9 C8 119.1(4) . .
C9 C10 C9 120.0(5) . 4_755
C12 C11 C16 122.4(4) . .
C12 C11 N1 119.2(3) . .
C16 C11 N1 118.3(4) . .
C11 C12 C13 117.2(5) . .
C11 C12 C17 122.9(4) . .
C13 C12 C17 119.9(4) . .
C14 C13 C12 120.8(5) . .
C15 C14 C13 120.0(5) . .
C14 C15 C16 122.1(5) . .
C15 C16 C11 117.3(5) . .
C15 C16 C20 119.8(4) . .
C11 C16 C20 122.8(4) . .
C19 C17 C12 109.6(4) . .
C19 C17 C18 111.3(4) . .
C12 C17 C18 112.4(5) . .
C22 C20 C16 111.6(4) . .
C22 C20 C21 108.4(5) . .
C16 C20 C21 113.0(5) . .
N3 C23 S1 179.5(6) . .
N4 C24 S2 178.6(6) . .
C28 O1 C25 107.7(17) . .
O1 C25 C26 100.9(17) . .
C25 C26 C27 108.5(18) . .
C28 C27 C26 101(2) . .
C27 C28 O1 122(2) . .

loop_
_geom_bond_atom_site_label_1
_geom_bond_atom_site_label_2
_geom_bond_distance
_geom_bond_site_symmetry_2
Co1 N3 1.949(5) .
Co1 N4 1.968(5) .
Co1 N2 2.044(3) .
Co1 N1 2.222(3) .
Co1 N1 2.222(3) 4_755
S1 C23 1.606(7) .
S2 C24 1.640(6) .
N1 C1 1.281(4) .
N1 C11 1.448(5) .
N2 C8 1.332(4) 4_755
N2 C8 1.332(4) .
N3 C23 1.145(7) .
N4 C24 1.134(7) .
C1 C2 1.478(5) .
C1 C8 1.496(5) .
C2 C7 1.382(5) .
C2 C3 1.387(5) .
C3 C4 1.376(6) .
C4 C5 1.360(7) .
C5 C6 1.350(7) .
C6 C7 1.380(6) .
C8 C9 1.378(5) .
C9 C10 1.366(5) .
C10 C9 1.366(5) 4_755
C11 C12 1.385(6) .
C11 C16 1.402(5) .
C12 C13 1.389(6) .
C12 C17 1.536(7) .
C13 C14 1.386(8) .
C14 C15 1.351(9) .
C15 C16 1.368(7) .
C16 C20 1.505(6) .
C17 C19 1.527(7) .
C17 C18 1.550(7) .
C20 C22 1.489(8) .
C20 C21 1.523(7) .
O1 C28 1.30(2) .
O1 C25 1.38(2) .
C25 C26 1.49(3) .
C26 C27 1.45(3) .
C27 C28 1.22(3) .

loop_
_geom_torsion_atom_site_label_1
_geom_torsion_atom_site_label_2
_geom_torsion_atom_site_label_3
_geom_torsion_atom_site_label_4
_geom_torsion
_geom_torsion_site_symmetry_1
_geom_torsion_site_symmetry_4
N3 Co1 N1 C1 154.0(3) . .
N4 Co1 N1 C1 -83.3(3) . .
N2 Co1 N1 C1 9.5(3) . .
N1 Co1 N1 C1 35.8(4) 4_755 .
N3 Co1 N1 C11 -19.0(3) . .
N4 Co1 N1 C11 103.7(3) . .
N2 Co1 N1 C11 -163.5(3) . .
N1 Co1 N1 C11 -137.2(3) 4_755 .
N3 Co1 N2 C8 99.5(4) . 4_755
N4 Co1 N2 C8 -80.5(4) . 4_755
N1 Co1 N2 C8 -177.8(4) . 4_755
N1 Co1 N2 C8 16.8(4) 4_755 4_755
N3 Co1 N2 C8 -99.5(4) . .
N4 Co1 N2 C8 80.5(4) . .
N1 Co1 N2 C8 -16.8(4) . .
N1 Co1 N2 C8 177.8(4) 4_755 .
N4 Co1 N3 C23 180.000(7) . .
N2 Co1 N3 C23 0.000(8) . .
N1 Co1 N3 C23 -75.37(8) . .
N1 Co1 N3 C23 75.38(8) 4_755 .
N3 Co1 N4 C24 0.00(6) . .
N2 Co1 N4 C24 180.00(6) . .
N1 Co1 N4 C24 -104.50(10) . .
N1 Co1 N4 C24 104.50(10) 4_755 .
C11 N1 C1 C2 -6.7(6) . .
Co1 N1 C1 C2 -180.0(3) . .
C11 N1 C1 C8 171.6(3) . .
Co1 N1 C1 C8 -1.7(4) . .
N1 C1 C2 C7 -53.6(6) . .
C8 C1 C2 C7 128.2(4) . .
N1 C1 C2 C3 127.2(4) . .
C8 C1 C2 C3 -51.0(5) . .
C7 C2 C3 C4 0.2(6) . .
C1 C2 C3 C4 179.4(4) . .
C2 C3 C4 C5 -0.6(7) . .
C3 C4 C5 C6 0.3(8) . .
C4 C5 C6 C7 0.5(8) . .
C3 C2 C7 C6 0.6(6) . .
C1 C2 C7 C6 -178.6(4) . .
C5 C6 C7 C2 -1.0(7) . .
C8 N2 C8 C9 0.0(8) 4_755 .
Co1 N2 C8 C9 -160.3(3) . .
C8 N2 C8 C1 -178.4(3) 4_755 .
Co1 N2 C8 C1 21.3(5) . .
N1 C1 C8 N2 -12.1(6) . .
C2 C1 C8 N2 166.3(4) . .
N1 C1 C8 C9 169.6(4) . .
C2 C1 C8 C9 -12.0(6) . .
N2 C8 C9 C10 1.2(7) . .
C1 C8 C9 C10 179.4(4) . .
C8 C9 C10 C9 -2.4(8) . 4_755
C1 N1 C11 C12 110.0(4) . .
Co1 N1 C11 C12 -77.5(4) . .
C1 N1 C11 C16 -75.1(5) . .
Co1 N1 C11 C16 97.4(4) . .
C16 C11 C12 C13 4.1(6) . .
N1 C11 C12 C13 178.7(4) . .
C16 C11 C12 C17 -175.1(4) . .
N1 C11 C12 C17 -0.4(6) . .
C11 C12 C13 C14 -2.9(7) . .
C17 C12 C13 C14 176.3(5) . .
C12 C13 C14 C15 0.0(9) . .
C13 C14 C15 C16 2.0(9) . .
C14 C15 C16 C11 -0.9(8) . .
C14 C15 C16 C20 -179.3(5) . .
C12 C11 C16 C15 -2.3(6) . .
N1 C11 C16 C15 -177.0(4) . .
C12 C11 C16 C20 176.1(4) . .
N1 C11 C16 C20 1.4(6) . .
C11 C12 C17 C19 105.2(5) . .
C13 C12 C17 C19 -73.9(6) . .
C11 C12 C17 C18 -130.4(5) . .
C13 C12 C17 C18 50.5(6) . .
C15 C16 C20 C22 70.3(6) . .
C11 C16 C20 C22 -108.0(6) . .
C15 C16 C20 C21 -52.2(6) . .
C11 C16 C20 C21 129.4(5) . .
Co1 N3 C23 S1 -180.0(3) . .
Co1 N4 C24 S2 0.00(13) . .
C28 O1 C25 C26 0.000(5) . .
O1 C25 C26 C27 0.000(6) . .
C25 C26 C27 C28 0.000(7) . .
C26 C27 C28 O1 0.000(5) . .
C25 O1 C28 C27 0.000(5) . .
